data_4067748
loop_
_publ_author_name
'Osintseva, Svetlana V.'
'Dolgushin, Fedor M.'
'Shtel&#x2019;tser, Nikolay A.'
'Petrovskii, Pavel V.'
'Peregudov, Alexander S.'
'Kreindlin, Arkadii Z.'
'Antipin, Mikhail Yu.'

_publ_section_title
;
 Isolation and Characterization of New Mono- and Polynuclear Complexes
 Formed in the Thermal Reaction of Ru3(CO)12with
 1-(4-Tolyl)-3-phenylaminoprop-2-en-1-one
;
_journal_issue 4
_journal_name_full Organometallics
_journal_page_first 1012
_journal_paper_doi 10.1021/om901109q
_journal_volume 29
_journal_year 2010
_chemical_formula_moiety 'C24 H10 O15 Ru5'
_chemical_formula_sum 'C24 H10 O15 Ru5'
_chemical_formula_weight 1043.67
_chemical_name_systematic
; 
 ? 
;
_space_group_IT_number 2
_symmetry_cell_setting triclinic
_symmetry_space_group_name_Hall '-P 1'
_symmetry_space_group_name_H-M 'P -1'
_atom_sites_solution_hydrogens mixed
_atom_sites_solution_primary direct
_atom_sites_solution_secondary difmap
_audit_creation_method SHELXL-97
_cell_angle_alpha 99.856(2)
_cell_angle_beta 98.711(2)
_cell_angle_gamma 92.187(2)
_cell_formula_units_Z 2
_cell_length_a 8.9357(8)
_cell_length_b 10.2097(10)
_cell_length_c 16.7545(16)
_cell_measurement_reflns_used 6561
_cell_measurement_temperature 100(2)
_cell_measurement_theta_max 33.81
_cell_measurement_theta_min 2.18
_cell_volume 1485.4(2)
_computing_cell_refinement 'Bruker SMART'
_computing_data_collection 'Bruker SMART'
_computing_data_reduction 'Bruker SAINT'
_computing_molecular_graphics 'Bruker SHELXTL'
_computing_publication_material 'Bruker SHELXTL'
_computing_structure_refinement 'SHELXL-97 (Sheldrick, 1997)'
_computing_structure_solution 'SHELXS-97 (Sheldrick, 1990)'
_diffrn_ambient_temperature 100(2)
_diffrn_measured_fraction_theta_full 0.994
_diffrn_measured_fraction_theta_max 0.994
_diffrn_measurement_device_type 'Bruker SMART APEX II CCD area detector'
_diffrn_measurement_method 'phi and omega scans'
_diffrn_radiation_monochromator graphite
_diffrn_radiation_source 'fine-focus sealed tube'
_diffrn_radiation_type MoK\a
_diffrn_radiation_wavelength 0.71073
_diffrn_reflns_av_R_equivalents 0.0285
_diffrn_reflns_av_sigmaI/netI 0.0404
_diffrn_reflns_limit_h_max 12
_diffrn_reflns_limit_h_min -12
_diffrn_reflns_limit_k_max 14
_diffrn_reflns_limit_k_min -14
_diffrn_reflns_limit_l_max 23
_diffrn_reflns_limit_l_min -23
_diffrn_reflns_number 19401
_diffrn_reflns_theta_full 30.00
_diffrn_reflns_theta_max 30.00
_diffrn_reflns_theta_min 2.31
_exptl_absorpt_coefficient_mu 2.554
_exptl_absorpt_correction_T_max 0.862
_exptl_absorpt_correction_T_min 0.588
_exptl_absorpt_correction_type multi-scan
_exptl_absorpt_process_details SADABS
_exptl_crystal_colour orange
_exptl_crystal_density_diffrn 2.334
_exptl_crystal_density_method 'not measured'
_exptl_crystal_description prism
_exptl_crystal_F_000 988
_exptl_crystal_size_max 0.27
_exptl_crystal_size_mid 0.11
_exptl_crystal_size_min 0.06
_refine_diff_density_max 2.077
_refine_diff_density_min -0.838
_refine_diff_density_rms 0.140
_refine_ls_extinction_method none
_refine_ls_goodness_of_fit_ref 1.022
_refine_ls_hydrogen_treatment constr
_refine_ls_matrix_type full
_refine_ls_number_parameters 398
_refine_ls_number_reflns 8647
_refine_ls_number_restraints 0
_refine_ls_restrained_S_all 1.022
_refine_ls_R_factor_all 0.0407
_refine_ls_R_factor_gt 0.0290
_refine_ls_shift/su_max 0.002
_refine_ls_shift/su_mean 0.000
_refine_ls_structure_factor_coef Fsqd
_refine_ls_weighting_details 'calc w=1/[\s^2^(Fo^2^)+(0.0305P)^2^+0.1884P] where P=(Fo^2^+2Fc^2^)/3'
_refine_ls_weighting_scheme calc
_refine_ls_wR_factor_gt 0.0620
_refine_ls_wR_factor_ref 0.0666
_reflns_number_gt 7105
_reflns_number_total 8647
_reflns_threshold_expression >2sigma(I)
_cod_data_source_file om901109q_si_001.cif
_cod_data_source_block compl5
_cod_depositor_comments
;
The following automatic conversions were performed:

'_symmetry_cell_setting' value 'Triclinic' changed to 'triclinic'
according to /home/saulius/struct/CIF-dictionaries/cif_core.dic
dictionary named 'cif_core.dic' version 2.4.1 from 2010-06-29.

Automatic conversion script
Id: cif_fix_values 1715 2011-07-08 13:25:40Z adriana 
;
_cod_database_code 4067748

loop_
_symmetry_equiv_pos_as_xyz
'x, y, z'
'-x, -y, -z'

loop_
_atom_site_label
_atom_site_type_symbol
_atom_site_fract_x
_atom_site_fract_y
_atom_site_fract_z
_atom_site_U_iso_or_equiv
_atom_site_adp_type
_atom_site_occupancy
_atom_site_symmetry_multiplicity
_atom_site_calc_flag
_atom_site_refinement_flags
Ru1 Ru 0.78566(3) 0.51112(2) 0.278443(15) 0.01408(6) Uani 1 1 d .
Ru2 Ru 1.01441(3) 0.51823(2) 0.183824(15) 0.01439(6) Uani 1 1 d .
Ru3 Ru 1.01851(3) 0.32758(2) 0.298854(15) 0.01353(6) Uani 1 1 d .
Ru4 Ru 0.72021(3) 0.34889(2) 0.120694(15) 0.01340(6) Uani 1 1 d .
Ru5 Ru 0.85802(3) 0.12614(2) 0.174951(15) 0.01418(6) Uani 1 1 d .
H1M H 0.8841 0.4284 0.1006 0.050 Uiso 1 1 d R
H2M H 1.0987 0.4051 0.2306 0.050 Uiso 1 1 d R
O1 O 0.4990(3) 0.4458(3) 0.34704(19) 0.0424(7) Uani 1 1 d .
O2 O 0.6828(3) 0.7716(2) 0.22827(16) 0.0332(6) Uani 1 1 d .
O3 O 0.9395(3) 0.6687(3) 0.44210(17) 0.0379(7) Uani 1 1 d .
O4 O 1.2678(3) 0.4693(3) 0.07990(19) 0.0403(7) Uani 1 1 d .
O5 O 0.9052(3) 0.7373(2) 0.09202(16) 0.0278(6) Uani 1 1 d .
O6 O 1.1977(3) 0.7133(2) 0.32626(17) 0.0328(6) Uani 1 1 d .
O7 O 1.2815(3) 0.1551(2) 0.27714(15) 0.0266(5) Uani 1 1 d .
O8 O 1.2170(3) 0.5047(2) 0.44526(15) 0.0276(5) Uani 1 1 d .
O9 O 0.7303(3) 0.2082(3) -0.05458(15) 0.0319(6) Uani 1 1 d .
O10 O 0.4104(3) 0.2197(3) 0.12349(16) 0.0306(6) Uani 1 1 d .
O11 O 0.5795(3) 0.5969(2) 0.06946(15) 0.0254(5) Uani 1 1 d .
O12 O 0.6221(3) -0.0733(3) 0.06033(16) 0.0312(6) Uani 1 1 d .
O13 O 1.0138(3) -0.0797(2) 0.26457(17) 0.0346(6) Uani 1 1 d .
O14 O 1.0857(3) 0.1282(3) 0.05557(16) 0.0280(5) Uani 1 1 d .
O15 O 0.9204(2) 0.2209(2) 0.37715(13) 0.0170(4) Uani 1 1 d .
C1 C 0.6070(4) 0.4703(3) 0.3232(2) 0.0253(7) Uani 1 1 d .
C2 C 0.7199(4) 0.6740(3) 0.2466(2) 0.0231(7) Uani 1 1 d .
C3 C 0.8860(4) 0.6067(3) 0.3808(2) 0.0236(7) Uani 1 1 d .
C4 C 1.1729(4) 0.4850(3) 0.1185(2) 0.0250(7) Uani 1 1 d .
C5 C 0.9421(4) 0.6550(3) 0.1273(2) 0.0194(6) Uani 1 1 d .
C6 C 1.1268(4) 0.6414(3) 0.2733(2) 0.0229(7) Uani 1 1 d .
C7 C 1.1802(4) 0.2172(3) 0.2868(2) 0.0194(6) Uani 1 1 d .
C8 C 1.1428(4) 0.4423(3) 0.3902(2) 0.0196(6) Uani 1 1 d .
C9 C 0.7243(4) 0.2588(3) 0.0100(2) 0.0206(7) Uani 1 1 d .
C10 C 0.5244(4) 0.2685(3) 0.12276(19) 0.0186(6) Uani 1 1 d .
C11 C 0.6356(4) 0.5077(3) 0.0898(2) 0.0190(6) Uani 1 1 d .
C12 C 0.7123(4) -0.0006(3) 0.1014(2) 0.0196(6) Uani 1 1 d .
C13 C 0.9576(4) -0.0045(3) 0.2297(2) 0.0219(7) Uani 1 1 d .
C14 C 1.0005(4) 0.1287(3) 0.0992(2) 0.0193(6) Uani 1 1 d .
C15 C 0.7912(3) 0.1634(3) 0.34595(19) 0.0151(6) Uani 1 1 d .
C16 C 0.7170(3) 0.1936(3) 0.26879(19) 0.0167(6) Uani 1 1 d .
H16A H 0.6043 0.1778 0.2542 0.020 Uiso 1 1 calc R
C17 C 0.7922(3) 0.3034(3) 0.24042(18) 0.0138(6) Uani 1 1 d .
C18 C 0.7259(3) 0.0660(3) 0.38862(19) 0.0164(6) Uani 1 1 d .
C19 C 0.8053(4) 0.0412(3) 0.4625(2) 0.0235(7) Uani 1 1 d .
H19A H 0.8966 0.0926 0.4871 0.028 Uiso 1 1 calc R
C20 C 0.7520(4) -0.0575(4) 0.4999(2) 0.0247(7) Uani 1 1 d .
H20A H 0.8082 -0.0745 0.5495 0.030 Uiso 1 1 calc R
C21 C 0.6170(4) -0.1325(3) 0.46590(19) 0.0175(6) Uani 1 1 d .
C22 C 0.5364(4) -0.1048(3) 0.3940(2) 0.0216(7) Uani 1 1 d .
H22A H 0.4427 -0.1536 0.3708 0.026 Uiso 1 1 calc R
C23 C 0.5897(4) -0.0076(3) 0.3553(2) 0.0206(7) Uani 1 1 d .
H23A H 0.5332 0.0091 0.3056 0.025 Uiso 1 1 calc R
C24 C 0.5599(4) -0.2426(3) 0.5052(2) 0.0255(7) Uani 1 1 d .
H24A H 0.4528 -0.2668 0.4826 0.038 Uiso 1 1 calc R
H24B H 0.5705 -0.2122 0.5646 0.038 Uiso 1 1 calc R
H24C H 0.6193 -0.3205 0.4939 0.038 Uiso 1 1 calc R

loop_
_atom_site_aniso_label
_atom_site_aniso_U_11
_atom_site_aniso_U_22
_atom_site_aniso_U_33
_atom_site_aniso_U_23
_atom_site_aniso_U_13
_atom_site_aniso_U_12
Ru1 0.01391(12) 0.01124(11) 0.01626(12) 0.00086(9) 0.00174(9) 0.00030(8)
Ru2 0.01254(11) 0.01235(11) 0.01854(12) 0.00442(9) 0.00165(9) -0.00025(8)
Ru3 0.01257(11) 0.01165(11) 0.01538(12) 0.00280(9) -0.00082(9) -0.00108(8)
Ru4 0.01235(11) 0.01240(11) 0.01475(12) 0.00310(9) -0.00074(9) 0.00061(8)
Ru5 0.01428(12) 0.01069(11) 0.01614(12) 0.00157(9) -0.00096(9) 0.00036(8)
O1 0.0366(17) 0.0369(16) 0.0571(19) 0.0002(15) 0.0294(15) -0.0052(13)
O2 0.0487(17) 0.0210(13) 0.0328(15) 0.0062(11) 0.0114(12) 0.0134(12)
O3 0.0349(16) 0.0373(16) 0.0317(15) -0.0123(13) -0.0054(12) 0.0061(12)
O4 0.0367(17) 0.0433(17) 0.0528(19) 0.0224(15) 0.0264(14) 0.0145(13)
O5 0.0316(14) 0.0221(12) 0.0316(14) 0.0131(11) 0.0011(11) 0.0033(10)
O6 0.0335(15) 0.0208(13) 0.0368(15) 0.0036(11) -0.0122(12) -0.0096(11)
O7 0.0205(12) 0.0272(13) 0.0314(14) 0.0050(11) 0.0005(10) 0.0087(10)
O8 0.0260(13) 0.0237(13) 0.0284(13) 0.0001(11) -0.0036(10) -0.0033(10)
O9 0.0370(16) 0.0352(15) 0.0201(13) -0.0028(11) 0.0030(11) 0.0025(12)
O10 0.0179(13) 0.0387(15) 0.0348(15) 0.0126(12) -0.0016(10) -0.0055(11)
O11 0.0233(13) 0.0220(12) 0.0305(14) 0.0082(11) -0.0018(10) 0.0066(10)
O12 0.0287(14) 0.0261(13) 0.0322(14) 0.0000(11) -0.0083(11) -0.0067(11)
O13 0.0385(16) 0.0217(13) 0.0391(16) 0.0068(12) -0.0107(12) 0.0049(11)
O14 0.0243(13) 0.0304(14) 0.0295(14) 0.0041(11) 0.0071(11) 0.0018(10)
O15 0.0146(11) 0.0172(11) 0.0179(11) 0.0035(9) -0.0008(8) -0.0027(8)
C1 0.0262(18) 0.0173(16) 0.0304(19) -0.0018(14) 0.0051(15) 0.0010(13)
C2 0.0255(18) 0.0188(16) 0.0242(17) 0.0001(14) 0.0048(14) 0.0046(13)
C3 0.0200(17) 0.0213(16) 0.0272(18) -0.0018(14) 0.0032(13) 0.0025(13)
C4 0.0248(18) 0.0216(17) 0.0322(19) 0.0117(15) 0.0083(15) 0.0024(13)
C5 0.0180(15) 0.0194(15) 0.0201(16) 0.0020(13) 0.0034(12) -0.0030(12)
C6 0.0170(16) 0.0164(15) 0.0347(19) 0.0088(14) -0.0020(14) -0.0009(12)
C7 0.0192(16) 0.0171(15) 0.0208(16) 0.0059(13) -0.0023(12) -0.0031(12)
C8 0.0178(16) 0.0182(15) 0.0234(16) 0.0053(13) 0.0039(13) 0.0000(12)
C9 0.0175(16) 0.0215(16) 0.0209(16) 0.0029(13) -0.0018(12) -0.0011(12)
C10 0.0190(16) 0.0184(15) 0.0179(15) 0.0054(12) -0.0011(12) 0.0021(12)
C11 0.0177(15) 0.0165(15) 0.0209(16) 0.0006(13) 0.0007(12) -0.0007(12)
C12 0.0240(17) 0.0142(14) 0.0206(16) 0.0030(12) 0.0026(13) 0.0039(12)
C13 0.0220(17) 0.0158(15) 0.0248(17) 0.0011(13) -0.0028(13) 0.0003(12)
C14 0.0198(16) 0.0146(15) 0.0202(16) -0.0001(12) -0.0035(13) 0.0017(12)
C15 0.0160(15) 0.0111(13) 0.0184(15) 0.0032(11) 0.0025(11) 0.0019(11)
C16 0.0128(14) 0.0177(15) 0.0187(15) 0.0015(12) 0.0016(11) 0.0009(11)
C17 0.0132(14) 0.0139(14) 0.0132(14) 0.0029(11) -0.0018(11) 0.0015(11)
C18 0.0141(14) 0.0155(14) 0.0197(15) 0.0034(12) 0.0026(11) 0.0016(11)
C19 0.0169(16) 0.0294(18) 0.0228(17) 0.0078(14) -0.0030(13) -0.0036(13)
C20 0.0194(17) 0.0332(19) 0.0229(17) 0.0131(15) -0.0005(13) -0.0019(14)
C21 0.0183(15) 0.0170(15) 0.0191(15) 0.0052(12) 0.0069(12) 0.0022(12)
C22 0.0184(16) 0.0219(16) 0.0229(16) 0.0035(13) 0.0006(13) -0.0048(12)
C23 0.0191(16) 0.0209(16) 0.0211(16) 0.0057(13) -0.0006(12) -0.0007(12)
C24 0.0273(18) 0.0251(17) 0.0278(18) 0.0098(15) 0.0107(14) 0.0004(14)

loop_
_atom_type_symbol
_atom_type_description
_atom_type_scat_dispersion_real
_atom_type_scat_dispersion_imag
_atom_type_scat_source
C C 0.0033 0.0016 'International Tables Vol C Tables 4.2.6.8 and 6.1.1.4'
H H 0.0000 0.0000 'International Tables Vol C Tables 4.2.6.8 and 6.1.1.4'
O O 0.0106 0.0060 'International Tables Vol C Tables 4.2.6.8 and 6.1.1.4'
Ru Ru -1.2594 0.8363 'International Tables Vol C Tables 4.2.6.8 and 6.1.1.4'

loop_
_geom_angle_atom_site_label_1
_geom_angle_atom_site_label_2
_geom_angle_atom_site_label_3
_geom_angle
C3 Ru1 C2 90.43(15)
C3 Ru1 C1 92.62(15)
C2 Ru1 C1 95.86(15)
C3 Ru1 C17 124.01(13)
C2 Ru1 C17 145.42(13)
C1 Ru1 C17 86.45(13)
C3 Ru1 Ru2 100.59(11)
C2 Ru1 Ru2 88.73(10)
C1 Ru1 Ru2 165.99(10)
C17 Ru1 Ru2 82.33(8)
C3 Ru1 Ru4 163.78(10)
C2 Ru1 Ru4 97.22(10)
C1 Ru1 Ru4 100.76(10)
C17 Ru1 Ru4 48.79(8)
Ru2 Ru1 Ru4 65.467(10)
C3 Ru1 Ru3 84.58(10)
C2 Ru1 Ru3 149.84(11)
C1 Ru1 Ru3 114.03(10)
C17 Ru1 Ru3 46.67(8)
Ru2 Ru1 Ru3 63.208(10)
Ru4 Ru1 Ru3 81.633(10)
C5 Ru2 C6 93.17(14)
C5 Ru2 C4 92.10(14)
C6 Ru2 C4 98.34(15)
C5 Ru2 Ru1 97.69(10)
C6 Ru2 Ru1 87.47(11)
C4 Ru2 Ru1 168.34(10)
C5 Ru2 Ru3 157.69(10)
C6 Ru2 Ru3 86.60(10)
C4 Ru2 Ru3 110.02(10)
Ru1 Ru2 Ru3 60.009(9)
C5 Ru2 Ru4 91.24(10)
C6 Ru2 Ru4 145.66(11)
C4 Ru2 Ru4 115.52(11)
Ru1 Ru2 Ru4 58.185(10)
Ru3 Ru2 Ru4 76.952(10)
C5 Ru2 H1M 77.7
C6 Ru2 H1M 168.7
C4 Ru2 H1M 88.7
Ru1 Ru2 H1M 87.2
Ru3 Ru2 H1M 99.3
Ru4 Ru2 H1M 30.4
C5 Ru2 H2M 172.7
C6 Ru2 H2M 84.0
C4 Ru2 H2M 81.7
Ru1 Ru2 H2M 88.9
Ru3 Ru2 H2M 29.1
Ru4 Ru2 H2M 94.9
H1M Ru2 H2M 105.8
C7 Ru3 C8 90.12(14)
C7 Ru3 C17 130.62(12)
C8 Ru3 C17 138.76(12)
C7 Ru3 O15 95.53(11)
C8 Ru3 O15 92.15(11)
C17 Ru3 O15 79.41(10)
C7 Ru3 Ru5 82.91(10)
C8 Ru3 Ru5 171.05(10)
C17 Ru3 Ru5 47.73(8)
O15 Ru3 Ru5 82.97(6)
C7 Ru3 Ru1 165.57(10)
C8 Ru3 Ru1 95.25(10)
C17 Ru3 Ru1 47.20(8)
O15 Ru3 Ru1 97.63(6)
Ru5 Ru3 Ru1 92.845(12)
C7 Ru3 Ru2 109.40(10)
C8 Ru3 Ru2 95.83(10)
C17 Ru3 Ru2 78.11(8)
O15 Ru3 Ru2 153.73(6)
Ru5 Ru3 Ru2 91.798(12)
Ru1 Ru3 Ru2 56.783(9)
C7 Ru3 H2M 82.2
C8 Ru3 H2M 90.7
C17 Ru3 H2M 99.9
O15 Ru3 H2M 176.3
Ru5 Ru3 H2M 93.9
Ru1 Ru3 H2M 84.4
Ru2 Ru3 H2M 27.7
C10 Ru4 C9 92.79(14)
C10 Ru4 C11 92.42(13)
C9 Ru4 C11 95.60(14)
C10 Ru4 C17 88.22(12)
C9 Ru4 C17 134.59(13)
C11 Ru4 C17 129.73(12)
C10 Ru4 Ru1 101.75(10)
C9 Ru4 Ru1 165.44(10)
C11 Ru4 Ru1 83.20(9)
C17 Ru4 Ru1 47.81(8)
C10 Ru4 Ru5 89.95(9)
C9 Ru4 Ru5 87.29(10)
C11 Ru4 Ru5 176.17(9)
C17 Ru4 Ru5 47.30(8)
Ru1 Ru4 Ru5 93.365(11)
C10 Ru4 Ru2 158.05(10)
C9 Ru4 Ru2 109.13(10)
C11 Ru4 Ru2 86.66(9)
C17 Ru4 Ru2 75.76(8)
Ru1 Ru4 Ru2 56.348(8)
Ru5 Ru4 Ru2 90.019(11)
C10 Ru4 H1M 169.1
C9 Ru4 H1M 79.8
C11 Ru4 H1M 80.5
C17 Ru4 H1M 102.7
Ru1 Ru4 H1M 85.7
Ru5 Ru4 H1M 97.6
Ru2 Ru4 H1M 30.7
C13 Ru5 C12 94.91(13)
C13 Ru5 C14 94.67(14)
C12 Ru5 C14 95.39(13)
C13 Ru5 C17 121.77(13)
C12 Ru5 C17 121.73(12)
C14 Ru5 C17 121.45(12)
C13 Ru5 C16 96.42(13)
C12 Ru5 C16 98.79(13)
C14 Ru5 C16 161.15(12)
C17 Ru5 C16 39.84(11)
C13 Ru5 Ru3 88.81(10)
C12 Ru5 Ru3 167.95(10)
C14 Ru5 Ru3 95.72(9)
C17 Ru5 Ru3 47.50(8)
C16 Ru5 Ru3 69.37(8)
C13 Ru5 Ru4 170.13(10)
C12 Ru5 Ru4 93.10(9)
C14 Ru5 Ru4 90.29(9)
C17 Ru5 Ru4 48.60(8)
C16 Ru5 Ru4 76.65(8)
Ru3 Ru5 Ru4 82.201(11)
C15 O15 Ru3 114.11(19)
O1 C1 Ru1 177.7(3)
O2 C2 Ru1 179.0(3)
O3 C3 Ru1 176.1(3)
O4 C4 Ru2 177.9(3)
O5 C5 Ru2 176.7(3)
O6 C6 Ru2 178.0(3)
O7 C7 Ru3 176.2(3)
O8 C8 Ru3 176.9(3)
O9 C9 Ru4 178.1(3)
O10 C10 Ru4 179.0(3)
O11 C11 Ru4 176.5(3)
O12 C12 Ru5 176.9(3)
O13 C13 Ru5 177.3(3)
O14 C14 Ru5 178.5(3)
O15 C15 C16 118.5(3)
O15 C15 C18 118.4(3)
C16 C15 C18 123.0(3)
C15 C16 C17 114.8(3)
C15 C16 Ru5 107.8(2)
C17 C16 Ru5 66.60(16)
C15 C16 H16A 118.8
C17 C16 H16A 118.8
Ru5 C16 H16A 118.8
C16 C17 Ru3 108.1(2)
C16 C17 Ru5 73.56(17)
Ru3 C17 Ru5 84.77(11)
C16 C17 Ru1 129.3(2)
Ru3 C17 Ru1 86.13(11)
Ru5 C17 Ru1 157.10(16)
C16 C17 Ru4 121.4(2)
Ru3 C17 Ru4 123.20(14)
Ru5 C17 Ru4 84.09(11)
Ru1 C17 Ru4 83.41(10)
C23 C18 C19 118.7(3)
C23 C18 C15 121.6(3)
C19 C18 C15 119.6(3)
C20 C19 C18 120.4(3)
C20 C19 H19A 119.8
C18 C19 H19A 119.8
C19 C20 C21 120.9(3)
C19 C20 H20A 119.6
C21 C20 H20A 119.6
C22 C21 C20 118.5(3)
C22 C21 C24 120.3(3)
C20 C21 C24 121.2(3)
C23 C22 C21 121.2(3)
C23 C22 H22A 119.4
C21 C22 H22A 119.4
C22 C23 C18 120.3(3)
C22 C23 H23A 119.8
C18 C23 H23A 119.8
C21 C24 H24A 109.5
C21 C24 H24B 109.5
H24A C24 H24B 109.5
C21 C24 H24C 109.5
H24A C24 H24C 109.5
H24B C24 H24C 109.5

loop_
_geom_bond_atom_site_label_1
_geom_bond_atom_site_label_2
_geom_bond_distance
Ru1 C3 1.895(3)
Ru1 C2 1.918(3)
Ru1 C1 1.925(4)
Ru1 C17 2.113(3)
Ru1 Ru2 2.7759(4)
Ru1 Ru4 2.8337(4)
Ru1 Ru3 2.8738(4)
Ru2 C5 1.898(3)
Ru2 C6 1.908(3)
Ru2 C4 1.923(4)
Ru2 Ru3 2.9619(4)
Ru2 Ru4 3.0337(4)
Ru2 H1M 1.7692
Ru2 H2M 1.6470
Ru3 C7 1.880(3)
Ru3 C8 1.928(3)
Ru3 C17 2.095(3)
Ru3 O15 2.107(2)
Ru3 Ru5 2.8297(4)
Ru3 H2M 1.7207
Ru4 C10 1.911(3)
Ru4 C9 1.930(3)
Ru4 C11 1.931(3)
Ru4 C17 2.146(3)
Ru4 Ru5 2.8455(4)
Ru4 H1M 1.7523
Ru5 C13 1.917(3)
Ru5 C12 1.931(3)
Ru5 C14 1.931(3)
Ru5 C17 2.103(3)
Ru5 C16 2.197(3)
O1 C1 1.134(4)
O2 C2 1.139(4)
O3 C3 1.136(4)
O4 C4 1.141(4)
O5 C5 1.137(4)
O6 C6 1.140(4)
O7 C7 1.140(4)
O8 C8 1.131(4)
O9 C9 1.127(4)
O10 C10 1.120(4)
O11 C11 1.134(4)
O12 C12 1.134(4)
O13 C13 1.130(4)
O14 C14 1.132(4)
O15 C15 1.269(4)
C15 C16 1.448(4)
C15 C18 1.472(4)
C16 C17 1.468(4)
C16 H16A 1.0000
C18 C23 1.392(4)
C18 C19 1.398(4)
C19 C20 1.380(5)
C19 H19A 0.9500
C20 C21 1.392(5)
C20 H20A 0.9500
C21 C22 1.386(5)
C21 C24 1.506(4)
C22 C23 1.383(4)
C22 H22A 0.9500
C23 H23A 0.9500
C24 H24A 0.9800
C24 H24B 0.9800
C24 H24C 0.9800
